data_4517016
loop_
_publ_author_name
'Senthilkumar, S.'
'Goswami, Ranadip'
'Obasi, Nnamdi Lawrence'
'Neogi, Subhadip'

_publ_section_title
;
 Construction of Pillar-Layer Metal--Organic Frameworks for CO2 Adsorption
 under Humid Climate: High Selectivity and Sensitive Detection of Picric
 Acid in Water
;
_journal_issue 12
_journal_name_full 'ACS Sustainable Chemistry &amp; Engineering'
_journal_page_first 11307
_journal_paper_doi 10.1021/acssuschemeng.7b02087
_journal_volume 5
_journal_year 2017
_chemical_formula_moiety 'C13 H9 N2 O4 Zn'
_chemical_formula_sum 'C13 H9 N2 O4 Zn'
_chemical_formula_weight 322.59
_space_group_IT_number 14
_space_group_name_Hall '-P 2ybc'
_space_group_name_H-M_alt 'P 1 21/c 1'
_symmetry_cell_setting monoclinic
_symmetry_space_group_name_H-M 'P 1 21/c 1'
_atom_sites_solution_hydrogens geom
_atom_sites_solution_primary direct
_atom_sites_solution_secondary difmap
_audit_creation_method SHELXL-97
_cell_angle_alpha 90.00
_cell_angle_beta 109.74(5)
_cell_angle_gamma 90.00
_cell_formula_units_Z 4
_cell_length_a 12.549(7)
_cell_length_b 7.632(7)
_cell_length_c 16.158(10)
_cell_measurement_reflns_used 999
_cell_measurement_temperature 100(2)
_cell_measurement_theta_max 25.50
_cell_measurement_theta_min 1.27
_cell_volume 1456.6(19)
_computing_structure_refinement 'SHELXL-97 (Sheldrick, 1997)'
_computing_structure_solution 'SHELXS-97 (Sheldrick, 1990)'
_diffrn_ambient_temperature 100(2)
_diffrn_measured_fraction_theta_full 0.980
_diffrn_measured_fraction_theta_max 0.980
_diffrn_measurement_device_type 'BRUKER SMART APEX'
_diffrn_radiation_monochromator graphite
_diffrn_radiation_source 'fine-focus sealed tube'
_diffrn_radiation_type MoK\a
_diffrn_radiation_wavelength 0.71073
_diffrn_reflns_av_R_equivalents 0.0474
_diffrn_reflns_av_sigmaI/netI 0.0607
_diffrn_reflns_limit_h_max 11
_diffrn_reflns_limit_h_min -14
_diffrn_reflns_limit_k_max 9
_diffrn_reflns_limit_k_min -8
_diffrn_reflns_limit_l_max 17
_diffrn_reflns_limit_l_min -19
_diffrn_reflns_number 6994
_diffrn_reflns_theta_full 25.27
_diffrn_reflns_theta_max 25.27
_diffrn_reflns_theta_min 1.72
_exptl_absorpt_coefficient_mu 1.698
_exptl_absorpt_correction_T_max 0.7728
_exptl_absorpt_correction_T_min 0.7497
_exptl_absorpt_correction_type empirical
_exptl_absorpt_process_details sadabs
_exptl_crystal_colour colorless
_exptl_crystal_density_diffrn 1.471
_exptl_crystal_density_method 'not measured'
_exptl_crystal_description block
_exptl_crystal_F_000 652
_exptl_crystal_size_max 0.18
_exptl_crystal_size_mid 0.18
_exptl_crystal_size_min 0.16
_refine_diff_density_max 1.140
_refine_diff_density_min -0.606
_refine_diff_density_rms 0.110
_refine_ls_extinction_expression Fc^*^=kFc[1+0.001xFc^2^\l^3^/sin(2\q)]^-1/4^
_refine_ls_extinction_method SHELXL
_refine_ls_goodness_of_fit_ref 1.019
_refine_ls_hydrogen_treatment mixed
_refine_ls_matrix_type full
_refine_ls_number_parameters 182
_refine_ls_number_reflns 2588
_refine_ls_number_restraints 46
_refine_ls_restrained_S_all 1.093
_refine_ls_R_factor_all 0.0792
_refine_ls_R_factor_gt 0.0601
_refine_ls_shift/su_max 0.004
_refine_ls_shift/su_mean 0.000
_refine_ls_structure_factor_coef Fsqd
_refine_ls_weighting_details 'calc w=1/[\s^2^(Fo^2^)+(0.1000P)^2^+0.0000P] where P=(Fo^2^+2Fc^2^)/3'
_refine_ls_weighting_scheme calc
_refine_ls_wR_factor_gt 0.1164
_refine_ls_wR_factor_ref 0.1493
_reflns_number_gt 1920
_reflns_number_total 2588
_reflns_threshold_expression >2sigma(I)
_cod_data_source_file sc7b02087_si_002.cif
_cod_data_source_block 1
_cod_depositor_comments
;
The following automatic conversions were performed:

data item '_symmetry_cell_setting' value 'Monoclinic' was changed to
'monoclinic' in accordance with the
/home/saulius/struct/COD-crude-data/automatic-downloads/DataCite-retrospective/ACS/depositions/lib/dictionaries/cif_core.dic
dictionary named 'cif_core.dic' version 2.4.2 last updated on
2011-04-26.

Automatic conversion script
Id: cif_fix_values 6909 2019-04-08 15:41:33Z antanas 
;
_cod_original_cell_volume 1457(7)
_cod_original_sg_symbol_H-M P21/c
_cod_database_code 4517016

loop_
_symmetry_equiv_pos_as_xyz
'x, y, z'
'-x, y+1/2, -z+1/2'
'-x, -y, -z'
'x, -y-1/2, z-1/2'

loop_
_atom_site_label
_atom_site_type_symbol
_atom_site_fract_x
_atom_site_fract_y
_atom_site_fract_z
_atom_site_U_iso_or_equiv
_atom_site_adp_type
_atom_site_occupancy
_atom_site_symmetry_multiplicity
_atom_site_calc_flag
_atom_site_refinement_flags
C1 C 0.6699(8) 0.3102(10) 0.1532(5) 0.068(3) Uani 1 1 d U
H1 H 0.7090 0.3231 0.2130 0.082 Uiso 1 1 calc R
C2 C 0.6349(8) 0.1591(9) 0.0308(4) 0.077(3) Uani 1 1 d U
H2 H 0.6498 0.0645 0.0002 0.092 Uiso 1 1 calc R
C3 C 0.5586(10) 0.2852(11) -0.0166(5) 0.105(5) Uani 1 1 d U
H3 H 0.5216 0.2703 -0.0766 0.125 Uiso 1 1 calc R
C4 C 0.5381(6) 0.4286(8) 0.0240(4) 0.0363(15) Uani 1 1 d U
C5 C 0.8339(5) -0.2712(6) 0.0931(3) 0.0223(12) Uani 1 1 d U
C6 C 0.9156(5) 0.2274(6) 0.0127(3) 0.0210(11) Uani 1 1 d U
H6 H 0.9339 0.1181 -0.0041 0.025 Uiso 1 1 calc R
C7 C 0.9264(5) 0.2585(6) 0.0988(3) 0.0197(11) Uani 1 1 d U
C8 C 0.9002(5) 0.4206(6) 0.1249(3) 0.0219(12) Uani 1 1 d U
H8 H 0.9090 0.4408 0.1836 0.026 Uiso 1 1 calc R
C9 C 0.8611(5) 0.5523(6) 0.0637(3) 0.0203(11) Uani 1 1 d U
C10 C 0.8490(5) 0.5257(6) -0.0238(3) 0.0218(11) Uani 1 1 d U
H10 H 0.8229 0.6155 -0.0645 0.026 Uiso 1 1 calc R
C11 C 0.8667(5) 0.1690(6) 0.3559(3) 0.0222(11) Uani 1 1 d U
C12 C 0.8764(5) 0.1376(6) 0.4497(3) 0.0209(11) Uani 1 1 d U
C13 C 0.5989(8) 0.4420(11) 0.1104(4) 0.068(3) Uani 1 1 d U
H13 H 0.5923 0.5421 0.1412 0.082 Uiso 1 1 calc R
N1 N 0.6859(4) 0.1650(6) 0.1141(3) 0.0303(11) Uani 1 1 d U
N2 N 0.9588(4) 0.1188(5) 0.1633(2) 0.0235(10) Uani 1 1 d U
H2A H 1.0054 0.1620 0.2146 0.028 Uiso 1 1 calc R
H2B H 0.9969 0.0362 0.1450 0.028 Uiso 1 1 calc R
O1 O 0.8512(4) -0.2475(4) 0.1742(2) 0.0297(10) Uani 1 1 d U
O2 O 0.7960(4) -0.1531(4) 0.0383(2) 0.0387(11) Uani 1 1 d U
O4 O 0.8305(4) 0.0384(4) 0.3050(2) 0.0307(10) Uani 1 1 d U
O5 O 0.8933(4) 0.3113(5) 0.3329(2) 0.0376(11) Uani 1 1 d U
Zn1 Zn 0.81812(6) 0.00485(7) 0.18320(4) 0.0292(3) Uani 1 1 d U

loop_
_atom_site_aniso_label
_atom_site_aniso_U_11
_atom_site_aniso_U_22
_atom_site_aniso_U_33
_atom_site_aniso_U_23
_atom_site_aniso_U_13
_atom_site_aniso_U_12
C1 0.095(7) 0.062(5) 0.032(4) -0.005(3) 0.001(4) 0.052(5)
C2 0.126(8) 0.041(4) 0.028(3) -0.009(3) -0.021(4) 0.045(4)
C3 0.171(10) 0.071(6) 0.021(3) -0.019(3) -0.034(5) 0.075(6)
C4 0.050(4) 0.035(3) 0.023(3) 0.010(3) 0.012(3) 0.017(3)
C5 0.039(3) 0.010(2) 0.014(2) -0.0020(18) 0.005(2) 0.000(2)
C6 0.038(3) 0.010(2) 0.014(2) -0.0025(18) 0.009(2) -0.002(2)
C7 0.034(3) 0.011(2) 0.012(2) 0.0010(18) 0.006(2) -0.003(2)
C8 0.039(3) 0.015(2) 0.009(2) -0.0023(18) 0.005(2) -0.008(2)
C9 0.030(3) 0.011(2) 0.015(2) -0.0025(18) 0.001(2) 0.000(2)
C10 0.032(3) 0.013(2) 0.018(3) 0.0041(19) 0.006(2) -0.001(2)
C11 0.033(3) 0.026(3) 0.007(2) 0.001(2) 0.006(2) 0.002(2)
C12 0.032(3) 0.017(2) 0.016(2) 0.0042(19) 0.010(2) 0.001(2)
C13 0.095(6) 0.072(5) 0.027(3) 0.002(3) 0.007(4) 0.060(5)
N1 0.046(3) 0.028(2) 0.017(2) 0.0064(18) 0.011(2) 0.010(2)
N2 0.047(3) 0.0131(19) 0.0057(19) -0.0021(15) 0.002(2) 0.0017(19)
O1 0.065(3) 0.0102(16) 0.0172(18) -0.0060(13) 0.018(2) -0.0030(17)
O2 0.076(3) 0.0144(17) 0.0178(19) 0.0000(15) 0.006(2) 0.019(2)
O4 0.056(3) 0.0235(18) 0.0151(18) -0.0008(14) 0.0153(19) 0.0050(18)
O5 0.063(3) 0.032(2) 0.0156(19) 0.0055(16) 0.011(2) -0.012(2)
Zn1 0.0569(5) 0.0178(4) 0.0106(4) 0.0009(2) 0.0082(3) 0.0156(3)

loop_
_atom_type_symbol
_atom_type_description
_atom_type_scat_dispersion_real
_atom_type_scat_dispersion_imag
_atom_type_scat_source
C C 0.0033 0.0016 'International Tables Vol C Tables 4.2.6.8 and 6.1.1.4'
H H 0.0000 0.0000 'International Tables Vol C Tables 4.2.6.8 and 6.1.1.4'
N N 0.0061 0.0033 'International Tables Vol C Tables 4.2.6.8 and 6.1.1.4'
O O 0.0106 0.0060 'International Tables Vol C Tables 4.2.6.8 and 6.1.1.4'
Zn Zn 0.2839 1.4301 'International Tables Vol C Tables 4.2.6.8 and 6.1.1.4'

loop_
_geom_angle_atom_site_label_1
_geom_angle_atom_site_label_2
_geom_angle_atom_site_label_3
_geom_angle
_geom_angle_site_symmetry_1
_geom_angle_site_symmetry_3
N1 C1 C13 123.6(6) . .
N1 C2 C3 124.2(6) . .
C4 C3 C2 120.2(6) . .
C13 C4 C3 115.6(6) . .
C13 C4 C4 121.5(7) . 3_665
C3 C4 C4 122.6(7) . 3_665
O2 C5 O1 121.7(4) . .
O2 C5 C9 119.9(4) . 1_545
O1 C5 C9 118.4(4) . 1_545
C7 C6 C12 119.7(4) . 4_565
C6 C7 C8 120.7(4) . .
C6 C7 N2 120.6(4) . .
C8 C7 N2 118.5(4) . .
C7 C8 C9 119.9(4) . .
C10 C9 C8 120.9(4) . .
C10 C9 C5 119.6(4) . 1_565
C8 C9 C5 119.4(4) . 1_565
C9 C10 C12 119.4(4) . 4_565
O5 C11 O4 124.8(4) . .
O5 C11 C12 120.6(4) . .
O4 C11 C12 114.7(4) . .
C10 C12 C6 119.3(4) 4_566 4_566
C10 C12 C11 120.6(4) 4_566 .
C6 C12 C11 120.1(4) 4_566 .
C4 C13 C1 120.7(6) . .
C2 N1 C1 115.3(6) . .
C2 N1 Zn1 125.0(4) . .
C1 N1 Zn1 117.5(4) . .
C7 N2 Zn1 111.7(3) . .
C5 O1 Zn1 104.3(3) . .
C11 O4 Zn1 130.3(3) . .
O4 Zn1 O1 104.80(14) . .
O4 Zn1 N1 104.21(18) . .
O1 Zn1 N1 133.32(18) . .
O4 Zn1 N2 108.64(17) . .
O1 Zn1 N2 100.60(17) . .
N1 Zn1 N2 103.73(19) . .

loop_
_geom_bond_atom_site_label_1
_geom_bond_atom_site_label_2
_geom_bond_distance
_geom_bond_site_symmetry_2
C1 N1 1.324(8) .
C1 C13 1.367(9) .
C2 N1 1.280(7) .
C2 C3 1.391(10) .
C3 C4 1.344(9) .
C4 C13 1.351(9) .
C4 C4 1.485(11) 3_665
C5 O2 1.240(6) .
C5 O1 1.268(6) .
C5 C9 1.505(6) 1_545
C6 C7 1.372(6) .
C6 C12 1.415(7) 4_565
C7 C8 1.382(7) .
C7 N2 1.449(6) .
C8 C9 1.378(7) .
C9 C10 1.386(7) .
C9 C5 1.505(6) 1_565
C10 C12 1.398(7) 4_565
C11 O5 1.230(6) .
C11 O4 1.275(6) .
C11 C12 1.498(6) .
C12 C10 1.398(7) 4_566
C12 C6 1.415(7) 4_566
N1 Zn1 2.060(5) .
N2 Zn1 2.088(5) .
O1 Zn1 1.986(4) .
O4 Zn1 1.938(4) .

loop_
_platon_squeeze_void_nr
_platon_squeeze_void_average_x
_platon_squeeze_void_average_y
_platon_squeeze_void_average_z
_platon_squeeze_void_volume
_platon_squeeze_void_count_electrons
_platon_squeeze_void_content
1 0.500 -0.005 0.250 177 58 ' '
2 0.500 0.030 0.750 177 58 ' '
